data_2007241
loop_
_publ_author_name
'Ng, Seik Weng'

_publ_section_title
;
 Ammonium Saccharin
;
_journal_issue 5
_journal_name_full 'Acta Crystallographica Section C'
_journal_page_first 649
_journal_page_last 651
_journal_paper_doi 10.1107/S0108270197014868
_journal_volume 54
_journal_year 1998
_chemical_formula_iupac 'N1 H4 1+, C7 H4 N1 O3 S1 1-'
_chemical_formula_moiety '[NH~4~] (C~7~H~4~NO~3~S)'
_chemical_formula_sum 'C7 H8 N2 O3 S'
_chemical_formula_weight 200.21
_chemical_name_common 'Ammonium saccharin'
_chemical_name_systematic
;
 Ammonium o-sulfobenzoimide
;
_space_group_IT_number 2
_symmetry_cell_setting triclinic
_symmetry_space_group_name_Hall '-P 1'
_symmetry_space_group_name_H-M 'P -1'
_audit_creation_method SHELXL
_cell_angle_alpha 117.264(6)
_cell_angle_beta 96.049(6)
_cell_angle_gamma 100.497(6)
_cell_formula_units_Z 2
_cell_length_a 7.1513(6)
_cell_length_b 8.2054(6)
_cell_length_c 8.3385(6)
_cell_measurement_reflns_used 25
_cell_measurement_temperature 298(2)
_cell_measurement_theta_max 13
_cell_measurement_theta_min 12
_cell_volume 417.56(6)
_computing_cell_refinement 'CAD-4 VAX/PC'
_computing_data_collection 'CAD-4 VAX/PC (Enraf Nonius, 1988)'
_computing_data_reduction 'Xtal3.0 (Hall & Stewart, 1990)'
_computing_molecular_graphics 'ORTEPII (Johnson, 1976)'
_computing_publication_material SHELXL93
_computing_structure_refinement 'SHELXL93 (Sheldrick, 1993)'
_computing_structure_solution 'SHELXS86 (Sheldrick, 1990)'
_diffrn_ambient_temperature 298(2)
_diffrn_measurement_device 'Enraf-Nonius CAD-4'
_diffrn_measurement_method \w
_diffrn_radiation_monochromator graphite
_diffrn_radiation_source 'fine-focus sealed tube'
_diffrn_radiation_type MoK\a
_diffrn_radiation_wavelength 0.71073
_diffrn_reflns_av_R_equivalents 0.002
_diffrn_reflns_av_sigmaI/netI 0.013
_diffrn_reflns_limit_h_max 10
_diffrn_reflns_limit_h_min 0
_diffrn_reflns_limit_k_max 11
_diffrn_reflns_limit_k_min -11
_diffrn_reflns_limit_l_max 11
_diffrn_reflns_limit_l_min -11
_diffrn_reflns_number 2457
_diffrn_reflns_theta_max 29.96
_diffrn_reflns_theta_min 2.89
_diffrn_standards_decay_% none
_diffrn_standards_interval_time 60
_diffrn_standards_number 3
_exptl_absorpt_coefficient_mu 0.361
_exptl_absorpt_correction_T_max 0.820
_exptl_absorpt_correction_T_min 0.723
_exptl_absorpt_correction_type '\y scans (North et al., 1968)'
_exptl_crystal_colour Colorless
_exptl_crystal_density_diffrn 1.592
_exptl_crystal_density_method 'not measured'
_exptl_crystal_description 'Triangular block'
_exptl_crystal_F_000 208
_exptl_crystal_size_max 0.55
_exptl_crystal_size_mid 0.55
_exptl_crystal_size_min 0.55
_refine_diff_density_max 0.34
_refine_diff_density_min -0.37
_refine_ls_extinction_coef 0.170(10)
_refine_ls_extinction_method SHELXL93
_refine_ls_goodness_of_fit_all 1.067
_refine_ls_goodness_of_fit_obs 1.083
_refine_ls_hydrogen_treatment 'H atoms were located and refined'
_refine_ls_matrix_type full
_refine_ls_number_parameters 151
_refine_ls_number_reflns 2421
_refine_ls_number_restraints 0
_refine_ls_restrained_S_all 1.067
_refine_ls_restrained_S_obs 1.083
_refine_ls_R_factor_all 0.037
_refine_ls_R_factor_obs .033
_refine_ls_shift/esd_max 0.000
_refine_ls_shift/esd_mean 0.000
_refine_ls_structure_factor_coef Fsqd
_refine_ls_weighting_details 'w = 1/[\s^2^(Fo^2^)+(0.0642P)^2^+0.1022P] where P = (Fo^2^+2Fc^2^)/3'
_refine_ls_weighting_scheme calc
_refine_ls_wR_factor_all 0.101
_refine_ls_wR_factor_obs .097
_reflns_number_observed 2180
_reflns_number_total 2421
_reflns_observed_criterion I>2\s(I)
_cod_data_source_file ka1255.cif
_cod_data_source_block nsw8
_cod_depositor_comments
;
The following automatic conversions were performed:
'_symmetry_cell_setting' value 'Triclinic' changed to 'triclinic'
according to '/home/saulius/struct/CIF-dictionaries/cif_core.dic'
dictionary named 'cif_core.dic' version 2.4.1 from 2010-06-29.

Automatic conversion script
Id: cif_fix_enum 1527 2010-12-29 10:47:43Z saulius 

The following automatic conversions were performed:

'_symmetry_cell_setting' value 'Triclinic' changed to 'triclinic'
according to /home/saulius/struct/CIF-dictionaries/cif_core.dic
dictionary named 'cif_core.dic' version 2.4.1 from 2010-06-29.

Automatic conversion script
Id: cif_fix_values 1715 2011-07-08 13:25:40Z adriana 

The following automatic conversions were performed:

'_refine_ls_weighting_scheme' value 'calc w =
1/[\s^2^(Fo^2^)+(0.0642P)^2^+0.1022P] where P = (Fo^2^+2Fc^2^)/3' was
changed to 'calc'. New tag '_refine_ls_weighting_details' was
created. The value of the new tag was set to 'w =
1/[\s^2^(Fo^2^)+(0.0642P)^2^+0.1022P] where P = (Fo^2^+2Fc^2^)/3'.

Automatic conversion script
Id: cif_fix_values 3143 2015-03-26 13:38:13Z robertas 
;
_cod_database_code 2007241

loop_
_symmetry_equiv_pos_as_xyz
'x, y, z'
'-x, -y, -z'

loop_
_atom_site_aniso_label
_atom_site_aniso_U_11
_atom_site_aniso_U_22
_atom_site_aniso_U_33
_atom_site_aniso_U_12
_atom_site_aniso_U_13
_atom_site_aniso_U_23
S1 .0282(2) .0178(2) .0251(2) .00650(10) .00100(10) .00810(10)
O1 .0407(6) .0314(5) .0358(5) .0184(4) .0104(4) .0123(4)
O2 .0335(5) .0257(5) .0388(6) -.0011(4) -.0006(4) .0090(4)
O3 .0473(6) .0318(5) .0244(5) .0075(4) -.0065(4) .0127(4)
N1 .0379(6) .0227(5) .0286(5) .0079(4) -.0009(4) .0145(4)
N2 .0350(6) .0288(6) .0339(6) .0100(5) .0045(5) .0150(5)
C1 .0274(5) .0198(5) .0225(5) .0079(4) .0023(4) .0093(4)
C2 .0442(8) .0307(7) .0234(6) .0145(6) .0009(5) .0128(5)
C3 .0518(8) .0347(7) .0343(7) .0187(6) .0065(6) .0226(6)
C4 .0442(8) .0228(6) .0380(7) .0125(5) .0082(6) .0166(5)
C5 .0340(6) .0202(5) .0277(6) .0050(5) .0011(5) .0091(5)
C6 .0244(5) .0210(5) .0231(5) .0054(4) .0008(4) .0113(4)
C7 .0269(6) .0245(6) .0247(6) .0054(4) -.0006(4) .0132(5)

loop_
_atom_site_label
_atom_site_fract_x
_atom_site_fract_y
_atom_site_fract_z
_atom_site_U_iso_or_equiv
_atom_site_thermal_displace_type
_atom_site_calc_flag
_atom_site_refinement_flags
_atom_site_occupancy
_atom_site_disorder_group
_atom_site_type_symbol
S1 .32646(4) .88875(4) .72255(4) .02500(10) Uani d . 1 . S
O1 .1997(2) .9679(2) .8467(2) .0361(2) Uani d . 1 . O
O2 .5205(2) 1.01110(10) .7804(2) .0374(3) Uani d . 1 . O
O3 .1153(2) .5528(2) .23790(10) .0365(3) Uani d . 1 . O
N1 .2299(2) .8264(2) .5143(2) .0296(2) Uani d . 1 . N
N2 .0621(2) .7913(2) .0936(2) .0327(3) Uani d . 1 . N
C1 .3287(2) .6613(2) .6904(2) .0236(2) Uani d . 1 . C
C2 .3968(2) .6046(2) .8126(2) .0327(3) Uani d . 1 . C
C3 .3770(3) .4107(2) .7418(2) .0370(3) Uani d . 1 . C
C4 .2957(2) .2818(2) .5572(2) .0338(3) Uani d . 1 . C
C5 .2315(2) .3432(2) .4365(2) .0291(3) Uani d . 1 . C
C6 .2479(2) .5349(2) .5055(2) .0230(2) Uani d . 1 . C
C7 .1913(2) .6372(2) .4059(2) .0256(3) Uani d . 1 . C
H2 .453(3) .701(3) .938(3) .045(5) Uiso d . 1 . H
H3 .422(4) .365(4) .829(4) .063(7) Uiso d . 1 . H
H4 .281(3) .156(3) .513(3) .049(6) Uiso d . 1 . H
H5 .177(3) .255(3) .311(3) .049(6) Uiso d . 1 . H
H21 -.014(3) .866(3) .127(3) .044(5) Uiso d . 1 . H
H22 .011(4) .704(4) -.021(4) .056(6) Uiso d . 1 . H
H23 .072(4) .727(4) .159(4) .057(6) Uiso d . 1 . H
H24 .173(4) .854(4) .102(4) .060(7) Uiso d . 1 . H

loop_
_atom_type_symbol
_atom_type_description
_atom_type_scat_dispersion_real
_atom_type_scat_dispersion_imag
_atom_type_scat_source
C C 0.0033 0.0016 'International Tables Vol C Tables 4.2.6.8 and 6.1.1.4'
H H 0.0000 0.0000 'International Tables Vol C Tables 4.2.6.8 and 6.1.1.4'
N N 0.0061 0.0033 'International Tables Vol C Tables 4.2.6.8 and 6.1.1.4'
O O 0.0106 0.0060 'International Tables Vol C Tables 4.2.6.8 and 6.1.1.4'
S S 0.1246 0.1234 'International Tables Vol C Tables 4.2.6.8 and 6.1.1.4'

loop_
_geom_angle_atom_site_label_1
_geom_angle_atom_site_label_2
_geom_angle_atom_site_label_3
_geom_angle
O1 S1 O2 113.40(10)
O1 S1 N1 111.10(10)
O1 S1 C1 110.00(10)
O2 S1 N1 111.80(10)
O2 S1 C1 111.70(10)
N1 S1 C1 97.90(10)
C7 N1 S1 111.00(10)
C2 C1 C6 122.60(10)
C2 C1 S1 131.00(10)
C6 C1 S1 106.40(10)
C1 C2 C3 116.60(10)
C4 C3 C2 121.60(10)
C3 C4 C5 120.60(10)
C6 C5 C4 118.40(10)
C5 C6 C1 120.20(10)
C5 C6 C7 129.00(10)
C1 C6 C7 110.80(10)
O3 C7 N1 123.60(10)
O3 C7 C6 122.50(10)
N1 C7 C6 113.90(10)

loop_
_geom_bond_atom_site_label_1
_geom_bond_atom_site_label_2
_geom_bond_site_symmetry_2
_geom_bond_distance
_geom_bond_publ_flag
S1 O1 . 1.4530(10) ?
S1 O2 . 1.4400(10) ?
S1 N1 . 1.6000(10) ?
S1 C1 . 1.7630(10) ?
O3 C7 . 1.245(2) ?
N1 C7 . 1.345(2) ?
C1 C2 . 1.380(2) ?
C1 C6 . 1.384(2) ?
C2 C3 . 1.393(2) ?
C3 C4 . 1.386(2) ?
C4 C5 . 1.390(2) ?
C5 C6 . 1.381(2) ?
C6 C7 . 1.500(2) ?
N2 O1 2_576 2.881(2) ?
N2 O2 2_676 2.942(2) ?
N2 O3 . 2.785(2) ?
N2 O3 2_565 2.834(2) ?
